data_7028150
loop_
_publ_author_name
'Armstrong, David R.'
'Clegg, William'
'Dunbar, Lorraine'
'Liddle, Stephen T.'
'MacGregor, Murray'
'Mulvey, Robert E.'
'Reed, David'
'Quinn, Susan A.'

_publ_section_title
;
 Alkali metal--1-azaallyl complexes: X-ray crystallographic, NMR
 spectroscopic and ab initio calculational studies
;
_journal_issue 20
_journal_name_full 'Journal of the Chemical Society, Dalton Transactions'
_journal_page_first 3431
_journal_paper_doi 10.1039/a805523h
_journal_year 1998
_chemical_formula_sum 'C24 H60 Li2 N8 O2 P2'
_chemical_formula_weight 568.62
_chemical_name_systematic
;
 ?
;
_space_group_IT_number 14
_symmetry_cell_setting monoclinic
_symmetry_space_group_name_Hall '-P 2ybc'
_symmetry_space_group_name_H-M 'P 1 21/c 1'
_atom_sites_solution_hydrogens geom
_atom_sites_solution_primary direct
_atom_sites_solution_secondary difmap
_audit_creation_method SHELXL-97
_cell_angle_alpha 90.00
_cell_angle_beta 101.871(2)
_cell_angle_gamma 90.00
_cell_formula_units_Z 4
_cell_length_a 23.163(2)
_cell_length_b 15.1740(14)
_cell_length_c 10.1786(9)
_cell_measurement_reflns_used 5599
_cell_measurement_temperature 160(2)
_cell_measurement_theta_max 27.93
_cell_measurement_theta_min 2.24
_cell_volume 3501.0(5)
_computing_cell_refinement 'local programs'
_computing_data_collection 'Siemens SMART'
_computing_data_reduction 'Siemens SAINT'
_computing_molecular_graphics 'Siemens SHELXTL'
_computing_publication_material 'SHELXTL and local programs'
_computing_structure_refinement 'Siemens SHELXTL'
_computing_structure_solution 'Siemens SHELXTL'
_diffrn_ambient_temperature 160(2)
_diffrn_measured_fraction_theta_full 0.995
_diffrn_measured_fraction_theta_max 0.899
_diffrn_measurement_device_type 'Siemens SMART CCD diffractometer'
_diffrn_measurement_method '\w rotation with narrow frames'
_diffrn_radiation_monochromator graphite
_diffrn_radiation_source 'fine-focus sealed tube'
_diffrn_radiation_type MoK\a
_diffrn_radiation_wavelength 0.71073
_diffrn_reflns_av_R_equivalents 0.0693
_diffrn_reflns_av_sigmaI/netI 0.1074
_diffrn_reflns_limit_h_max 19
_diffrn_reflns_limit_h_min -31
_diffrn_reflns_limit_k_max 20
_diffrn_reflns_limit_k_min -17
_diffrn_reflns_limit_l_max 13
_diffrn_reflns_limit_l_min -13
_diffrn_reflns_number 21473
_diffrn_reflns_theta_full 26.00
_diffrn_reflns_theta_max 28.86
_diffrn_reflns_theta_min 1.80
_diffrn_standards_decay_% 0
_diffrn_standards_number 0
_exptl_absorpt_coefficient_mu 0.155
_exptl_absorpt_correction_type none
_exptl_crystal_colour colourless
_exptl_crystal_density_diffrn 1.079
_exptl_crystal_density_method 'not measured'
_exptl_crystal_description block
_exptl_crystal_F_000 1248
_exptl_crystal_size_max 0.48
_exptl_crystal_size_mid 0.36
_exptl_crystal_size_min 0.34
_refine_diff_density_max 0.356
_refine_diff_density_min -0.385
_refine_diff_density_rms 0.056
_refine_ls_extinction_method none
_refine_ls_goodness_of_fit_ref 0.984
_refine_ls_hydrogen_treatment mixed
_refine_ls_matrix_type full
_refine_ls_number_parameters 369
_refine_ls_number_reflns 8260
_refine_ls_number_restraints 0
_refine_ls_restrained_S_all 0.984
_refine_ls_R_factor_all 0.1535
_refine_ls_R_factor_gt 0.0645
_refine_ls_shift/su_max 0.000
_refine_ls_shift/su_mean 0.000
_refine_ls_structure_factor_coef Fsqd
_refine_ls_weighting_details 'calc w=1/[\s^2^(Fo^2^)+(0.0682P)^2^+0.0000P] where P=(Fo^2^+2Fc^2^)/3'
_refine_ls_weighting_scheme calc
_refine_ls_wR_factor_gt 0.1271
_refine_ls_wR_factor_ref 0.1586
_reflns_number_gt 4181
_reflns_number_total 8260
_reflns_threshold_expression >2sigma(I)
_cod_data_source_file h805523sup1.cif
_cod_data_source_block 3
_cod_original_cell_volume 3501.0(6)
_cod_original_sg_symbol_H-M P2(1)/c
_cod_database_code 7028150

loop_
_symmetry_equiv_pos_as_xyz
'x, y, z'
'-x, y+1/2, -z+1/2'
'-x, -y, -z'
'x, -y-1/2, z-1/2'

loop_
_atom_site_label
_atom_site_type_symbol
_atom_site_fract_x
_atom_site_fract_y
_atom_site_fract_z
_atom_site_U_iso_or_equiv
_atom_site_adp_type
_atom_site_occupancy
_atom_site_symmetry_multiplicity
_atom_site_calc_flag
_atom_site_refinement_flags
O1 O 0.34646(8) 0.57857(11) 0.12582(17) 0.0291(4) Uani 1 1 d .
P1 P 0.36123(3) 0.60874(4) -0.00086(7) 0.02485(18) Uani 1 1 d .
N2 N 0.33476(11) 0.70773(14) -0.0378(2) 0.0374(6) Uani 1 1 d .
C7 C 0.27832(15) 0.7343(2) -0.0088(3) 0.0524(9) Uani 1 1 d .
H7A H 0.2821 0.7928 0.0327 0.079 Uiso 1 1 calc R
H7B H 0.2663 0.6917 0.0529 0.079 Uiso 1 1 calc R
H7C H 0.2485 0.7361 -0.0924 0.079 Uiso 1 1 calc R
C8 C 0.35565(17) 0.7644(2) -0.1340(4) 0.0637(11) Uani 1 1 d .
H8A H 0.3282 0.7610 -0.2211 0.096 Uiso 1 1 calc R
H8B H 0.3948 0.7448 -0.1439 0.096 Uiso 1 1 calc R
H8C H 0.3579 0.8254 -0.1016 0.096 Uiso 1 1 calc R
N3 N 0.33815(10) 0.54510(15) -0.1328(2) 0.0327(6) Uani 1 1 d .
C9 C 0.27867(13) 0.5584(2) -0.2146(3) 0.0434(8) Uani 1 1 d .
H9A H 0.2744 0.5242 -0.2977 0.065 Uiso 1 1 calc R
H9B H 0.2727 0.6211 -0.2365 0.065 Uiso 1 1 calc R
H9C H 0.2493 0.5388 -0.1641 0.065 Uiso 1 1 calc R
C10 C 0.35330(14) 0.45214(18) -0.1176(3) 0.0478(9) Uani 1 1 d .
H10A H 0.3259 0.4224 -0.0705 0.072 Uiso 1 1 calc R
H10B H 0.3937 0.4459 -0.0656 0.072 Uiso 1 1 calc R
H10C H 0.3505 0.4255 -0.2063 0.072 Uiso 1 1 calc R
N4 N 0.43289(10) 0.60857(15) 0.0112(2) 0.0328(6) Uani 1 1 d .
C11 C 0.46340(14) 0.6078(2) -0.1010(3) 0.0500(9) Uani 1 1 d .
H11A H 0.4774 0.6674 -0.1149 0.075 Uiso 1 1 calc R
H11B H 0.4362 0.5881 -0.1825 0.075 Uiso 1 1 calc R
H11C H 0.4971 0.5675 -0.0809 0.075 Uiso 1 1 calc R
C12 C 0.46932(14) 0.6407(2) 0.1375(3) 0.0545(9) Uani 1 1 d .
H12A H 0.5069 0.6087 0.1564 0.082 Uiso 1 1 calc R
H12B H 0.4485 0.6311 0.2109 0.082 Uiso 1 1 calc R
H12C H 0.4769 0.7038 0.1296 0.082 Uiso 1 1 calc R
C1 C 0.12745(17) 0.7139(2) 0.0712(5) 0.0883(15) Uani 1 1 d .
H1A H 0.1464 0.7188 -0.0061 0.132 Uiso 1 1 calc R
H1B H 0.1540 0.7368 0.1514 0.132 Uiso 1 1 calc R
H1C H 0.0907 0.7480 0.0541 0.132 Uiso 1 1 calc R
C2 C 0.06839(17) 0.5872(3) -0.0293(4) 0.0980(17) Uani 1 1 d .
H2A H 0.0329 0.6238 -0.0392 0.147 Uiso 1 1 calc R
H2B H 0.0580 0.5255 -0.0176 0.147 Uiso 1 1 calc R
H2C H 0.0851 0.5928 -0.1099 0.147 Uiso 1 1 calc R
C3 C 0.08602(15) 0.6099(2) 0.2151(4) 0.0628(11) Uani 1 1 d .
H3A H 0.1135 0.6325 0.2942 0.094 Uiso 1 1 calc R
H3B H 0.0771 0.5480 0.2294 0.094 Uiso 1 1 calc R
H3C H 0.0495 0.6444 0.2005 0.094 Uiso 1 1 calc R
C4 C 0.11373(12) 0.61765(18) 0.0932(3) 0.0349(7) Uani 1 1 d .
C5 C 0.17141(11) 0.56401(17) 0.1143(3) 0.0259(6) Uani 1 1 d .
C6 C 0.17720(13) 0.49566(18) 0.0315(3) 0.0344(7) Uani 1 1 d .
H6A H 0.2122 0.4612 0.0480 0.041 Uiso 1 1 d R
H6B H 0.1463 0.4824 -0.0428 0.041 Uiso 1 1 d R
N1 N 0.21566(10) 0.58295(15) 0.2207(2) 0.0285(6) Uani 1 1 d .
H1N H 0.2079(12) 0.6252(17) 0.261(3) 0.028(8) Uiso 1 1 d .
Li1 Li 0.2975(2) 0.5369(3) 0.2338(4) 0.0295(11) Uani 1 1 d .
O2 O 0.15516(8) 0.41571(12) 0.37848(18) 0.0356(5) Uani 1 1 d .
P2 P 0.13467(3) 0.37856(4) 0.49472(7) 0.02627(19) Uani 1 1 d .
N6 N 0.18962(10) 0.34036(14) 0.6063(2) 0.0307(6) Uani 1 1 d .
C19 C 0.24050(12) 0.29983(19) 0.5665(3) 0.0365(7) Uani 1 1 d .
H19A H 0.2766 0.3171 0.6297 0.055 Uiso 1 1 calc R
H19B H 0.2427 0.3196 0.4760 0.055 Uiso 1 1 calc R
H19C H 0.2364 0.2356 0.5671 0.055 Uiso 1 1 calc R
C20 C 0.18674(15) 0.3246(2) 0.7463(3) 0.0503(9) Uani 1 1 d .
H20A H 0.1832 0.2612 0.7612 0.075 Uiso 1 1 calc R
H20B H 0.1524 0.3552 0.7669 0.075 Uiso 1 1 calc R
H20C H 0.2227 0.3470 0.8049 0.075 Uiso 1 1 calc R
N7 N 0.08671(10) 0.29900(15) 0.4503(3) 0.0402(6) Uani 1 1 d .
C21 C 0.08994(16) 0.21213(19) 0.5056(3) 0.0544(9) Uani 1 1 d .
H21A H 0.0599 0.2054 0.5600 0.082 Uiso 1 1 calc R
H21B H 0.1291 0.2027 0.5620 0.082 Uiso 1 1 calc R
H21C H 0.0830 0.1688 0.4326 0.082 Uiso 1 1 calc R
C22 C 0.03497(14) 0.3164(2) 0.3454(4) 0.0616(10) Uani 1 1 d .
H22A H 0.0313 0.2706 0.2764 0.092 Uiso 1 1 calc R
H22B H 0.0391 0.3741 0.3049 0.092 Uiso 1 1 calc R
H22C H -0.0004 0.3164 0.3843 0.092 Uiso 1 1 calc R
N8 N 0.09907(10) 0.45304(14) 0.5640(2) 0.0347(6) Uani 1 1 d .
C23 C 0.05271(14) 0.4334(2) 0.6381(3) 0.0492(9) Uani 1 1 d .
H23A H 0.0687 0.4388 0.7347 0.074 Uiso 1 1 calc R
H23B H 0.0383 0.3732 0.6177 0.074 Uiso 1 1 calc R
H23C H 0.0200 0.4750 0.6116 0.074 Uiso 1 1 calc R
C24 C 0.12486(15) 0.54079(19) 0.5897(3) 0.0527(9) Uani 1 1 d .
H24A H 0.0939 0.5854 0.5656 0.079 Uiso 1 1 calc R
H24B H 0.1548 0.5495 0.5355 0.079 Uiso 1 1 calc R
H24C H 0.1432 0.5464 0.6851 0.079 Uiso 1 1 calc R
C13 C 0.41811(15) 0.3828(2) 0.2844(3) 0.0599(10) Uani 1 1 d .
H13A H 0.4276 0.4448 0.2724 0.090 Uiso 1 1 calc R
H13B H 0.3892 0.3625 0.2059 0.090 Uiso 1 1 calc R
H13C H 0.4541 0.3472 0.2941 0.090 Uiso 1 1 calc R
C14 C 0.43921(16) 0.4019(3) 0.5301(4) 0.0834(14) Uani 1 1 d .
H14A H 0.4749 0.3663 0.5352 0.125 Uiso 1 1 calc R
H14B H 0.4239 0.3934 0.6121 0.125 Uiso 1 1 calc R
H14C H 0.4487 0.4642 0.5211 0.125 Uiso 1 1 calc R
C15 C 0.37856(15) 0.2765(2) 0.4288(4) 0.0649(11) Uani 1 1 d .
H15A H 0.3491 0.2557 0.3517 0.097 Uiso 1 1 calc R
H15B H 0.3629 0.2704 0.5108 0.097 Uiso 1 1 calc R
H15C H 0.4146 0.2413 0.4370 0.097 Uiso 1 1 calc R
C16 C 0.39263(12) 0.37319(18) 0.4085(3) 0.0327(7) Uani 1 1 d .
C17 C 0.33520(12) 0.42741(16) 0.3932(3) 0.0244(6) Uani 1 1 d .
C18 C 0.33072(13) 0.49532(18) 0.4768(3) 0.0362(7) Uani 1 1 d .
H18A H 0.2955 0.5292 0.4639 0.043 Uiso 1 1 d R
H18B H 0.3628 0.5091 0.5483 0.043 Uiso 1 1 d R
N5 N 0.28920(9) 0.40754(15) 0.2905(2) 0.0254(5) Uani 1 1 d .
H5N H 0.2984(11) 0.3636(16) 0.250(2) 0.020(7) Uiso 1 1 d .
Li2 Li 0.20836(19) 0.4548(3) 0.2765(4) 0.0279(10) Uani 1 1 d .

loop_
_atom_site_aniso_label
_atom_site_aniso_U_11
_atom_site_aniso_U_22
_atom_site_aniso_U_33
_atom_site_aniso_U_23
_atom_site_aniso_U_13
_atom_site_aniso_U_12
O1 0.0305(11) 0.0310(10) 0.0286(10) 0.0057(8) 0.0129(9) 0.0023(8)
P1 0.0271(4) 0.0247(4) 0.0247(4) 0.0025(3) 0.0099(3) -0.0008(3)
N2 0.0489(16) 0.0293(14) 0.0395(15) 0.0108(11) 0.0216(13) 0.0066(12)
C7 0.064(2) 0.048(2) 0.049(2) 0.0144(16) 0.0196(18) 0.0236(18)
C8 0.094(3) 0.039(2) 0.069(2) 0.0235(18) 0.040(2) 0.0035(19)
N3 0.0297(13) 0.0364(14) 0.0316(13) -0.0034(11) 0.0051(11) -0.0020(11)
C9 0.0410(19) 0.060(2) 0.0272(16) -0.0027(15) 0.0034(14) -0.0039(16)
C10 0.056(2) 0.0333(18) 0.052(2) -0.0110(15) 0.0057(17) 0.0001(15)
N4 0.0271(13) 0.0437(14) 0.0292(13) -0.0026(11) 0.0096(11) -0.0058(11)
C11 0.0420(19) 0.068(2) 0.048(2) 0.0008(17) 0.0277(17) -0.0089(17)
C12 0.0354(19) 0.079(2) 0.048(2) -0.0141(18) 0.0061(16) -0.0141(17)
C1 0.071(3) 0.054(2) 0.153(4) 0.052(3) 0.051(3) 0.036(2)
C2 0.047(2) 0.148(4) 0.086(3) -0.028(3) -0.018(2) 0.050(3)
C3 0.046(2) 0.075(3) 0.077(3) 0.025(2) 0.035(2) 0.0297(19)
C4 0.0286(16) 0.0400(17) 0.0372(17) 0.0082(13) 0.0091(14) 0.0144(13)
C5 0.0237(15) 0.0274(15) 0.0281(15) 0.0073(12) 0.0087(12) 0.0044(12)
C6 0.0316(17) 0.0396(17) 0.0315(17) 0.0000(13) 0.0054(14) 0.0069(13)
N1 0.0288(14) 0.0228(13) 0.0348(14) 0.0002(11) 0.0084(11) 0.0040(10)
Li1 0.028(3) 0.027(2) 0.034(3) 0.007(2) 0.008(2) 0.000(2)
O2 0.0293(11) 0.0497(12) 0.0304(11) 0.0136(9) 0.0121(9) 0.0015(9)
P2 0.0258(4) 0.0275(4) 0.0270(4) 0.0049(3) 0.0088(3) -0.0007(3)
N6 0.0288(13) 0.0364(14) 0.0275(13) 0.0077(10) 0.0073(11) 0.0034(10)
C19 0.0303(16) 0.0442(18) 0.0340(17) 0.0096(13) 0.0043(14) 0.0065(14)
C20 0.057(2) 0.061(2) 0.0336(18) 0.0138(16) 0.0107(16) 0.0177(18)
N7 0.0343(15) 0.0295(14) 0.0543(17) 0.0031(12) 0.0033(13) -0.0054(11)
C21 0.067(2) 0.0339(19) 0.065(2) 0.0025(16) 0.020(2) -0.0115(17)
C22 0.041(2) 0.060(2) 0.076(3) -0.0014(19) -0.0074(19) -0.0143(18)
N8 0.0372(14) 0.0304(13) 0.0385(15) 0.0005(11) 0.0128(12) 0.0015(11)
C23 0.049(2) 0.065(2) 0.0402(19) 0.0096(16) 0.0221(17) 0.0187(17)
C24 0.057(2) 0.0333(18) 0.062(2) -0.0081(16) -0.0006(18) 0.0028(16)
C13 0.048(2) 0.075(3) 0.066(2) 0.022(2) 0.0348(19) 0.0281(19)
C14 0.042(2) 0.119(4) 0.076(3) -0.018(3) -0.019(2) 0.022(2)
C15 0.047(2) 0.049(2) 0.102(3) 0.033(2) 0.023(2) 0.0217(17)
C16 0.0213(15) 0.0405(17) 0.0365(17) 0.0080(13) 0.0063(13) 0.0063(13)
C17 0.0291(15) 0.0226(14) 0.0234(14) 0.0057(11) 0.0096(12) -0.0008(11)
C18 0.0406(19) 0.0358(17) 0.0291(17) 0.0011(13) -0.0001(14) 0.0029(14)
N5 0.0247(13) 0.0231(13) 0.0286(13) -0.0019(10) 0.0061(11) 0.0006(10)
Li2 0.027(2) 0.027(2) 0.032(3) 0.0068(19) 0.013(2) -0.0002(19)

loop_
_atom_type_symbol
_atom_type_description
_atom_type_scat_dispersion_real
_atom_type_scat_dispersion_imag
_atom_type_scat_source
C C 0.0033 0.0016 'International Tables Vol C Tables 4.2.6.8 and 6.1.1.4'
H H 0.0000 0.0000 'International Tables Vol C Tables 4.2.6.8 and 6.1.1.4'
P P 0.1023 0.0942 'International Tables Vol C Tables 4.2.6.8 and 6.1.1.4'
N N 0.0061 0.0033 'International Tables Vol C Tables 4.2.6.8 and 6.1.1.4'
O O 0.0106 0.0060 'International Tables Vol C Tables 4.2.6.8 and 6.1.1.4'
Li Li -0.0003 0.0001 'International Tables Vol C Tables 4.2.6.8 and 6.1.1.4'

loop_
_geom_angle_atom_site_label_1
_geom_angle_atom_site_label_2
_geom_angle_atom_site_label_3
_geom_angle
P1 O1 Li1 155.39(18)
O1 P1 N2 110.04(11)
O1 P1 N4 110.37(11)
N2 P1 N4 110.14(12)
O1 P1 N3 115.83(11)
N2 P1 N3 107.85(12)
N4 P1 N3 102.31(12)
C7 N2 C8 114.2(2)
C7 N2 P1 121.1(2)
C8 N2 P1 122.3(2)
C10 N3 C9 111.8(2)
C10 N3 P1 116.72(19)
C9 N3 P1 119.28(19)
C11 N4 C12 113.8(2)
C11 N4 P1 125.92(19)
C12 N4 P1 117.09(19)
C3 C4 C1 109.4(3)
C3 C4 C2 108.0(3)
C1 C4 C2 107.4(3)
C3 C4 C5 110.3(2)
C1 C4 C5 109.0(2)
C2 C4 C5 112.6(3)
N1 C5 C6 120.0(2)
N1 C5 C4 119.3(2)
C6 C5 C4 120.6(2)
N1 C5 Li2 59.24(17)
C6 C5 Li2 80.27(19)
C4 C5 Li2 130.1(2)
C5 C6 Li2 67.67(18)
C5 N1 Li1 121.9(2)
C5 N1 Li2 85.9(2)
Li1 N1 Li2 77.29(19)
O1 Li1 N1 122.1(2)
O1 Li1 N5 126.6(3)
N1 Li1 N5 102.1(2)
O1 Li1 C17 117.7(2)
N1 Li1 C17 120.3(2)
N5 Li1 C17 35.10(10)
O1 Li1 C18 124.7(2)
N1 Li1 C18 104.3(2)
N5 Li1 C18 60.92(14)
C17 Li1 C18 32.04(10)
P2 O2 Li2 158.03(18)
O2 P2 N6 111.19(11)
O2 P2 N7 111.82(12)
N6 P2 N7 108.57(12)
O2 P2 N8 110.77(12)
N6 P2 N8 109.57(12)
N7 P2 N8 104.70(13)
C19 N6 C20 113.8(2)
C19 N6 P2 121.10(18)
C20 N6 P2 123.6(2)
C21 N7 C22 115.2(2)
C21 N7 P2 126.3(2)
C22 N7 P2 118.5(2)
C24 N8 C23 114.2(2)
C24 N8 P2 118.8(2)
C23 N8 P2 124.6(2)
C13 C16 C15 109.7(3)
C13 C16 C14 108.6(3)
C15 C16 C14 107.4(3)
C13 C16 C17 110.0(2)
C15 C16 C17 108.8(2)
C14 C16 C17 112.3(3)
C18 C17 N5 120.1(2)
C18 C17 C16 121.2(2)
N5 C17 C16 118.7(2)
C18 C17 Li1 80.27(19)
N5 C17 Li1 60.55(17)
C16 C17 Li1 129.3(2)
C17 C18 Li1 67.69(18)
C17 N5 Li2 123.5(2)
C17 N5 Li1 84.35(19)
Li2 N5 Li1 77.11(19)
O2 Li2 N5 124.6(2)
O2 Li2 N1 124.0(2)
N5 Li2 N1 103.5(2)
O2 Li2 C5 115.1(2)
N5 Li2 C5 120.2(2)
N1 Li2 C5 34.87(11)
O2 Li2 C6 122.7(2)
N5 Li2 C6 103.5(2)
N1 Li2 C6 60.98(14)
C5 Li2 C6 32.06(10)

loop_
_geom_bond_atom_site_label_1
_geom_bond_atom_site_label_2
_geom_bond_distance
O1 P1 1.4732(18)
O1 Li1 1.846(5)
P1 N2 1.637(2)
P1 N4 1.639(2)
P1 N3 1.651(2)
N2 C7 1.455(4)
N2 C8 1.458(4)
N3 C10 1.454(3)
N3 C9 1.470(3)
N4 C11 1.461(3)
N4 C12 1.469(3)
C1 C4 1.520(4)
C2 C4 1.528(5)
C3 C4 1.514(4)
C4 C5 1.541(4)
C5 N1 1.359(3)
C5 C6 1.361(4)
C5 Li2 2.371(5)
C6 Li2 2.526(5)
N1 Li1 1.999(5)
N1 Li2 2.043(5)
Li1 N5 2.066(5)
Li1 C17 2.361(5)
Li1 C18 2.515(5)
O2 P2 1.4744(18)
O2 Li2 1.864(5)
P2 N6 1.628(2)
P2 N7 1.640(2)
P2 N8 1.642(2)
N6 C19 1.459(3)
N6 C20 1.460(3)
N7 C21 1.429(4)
N7 C22 1.456(4)
N8 C24 1.461(4)
N8 C23 1.465(4)
C13 C16 1.508(4)
C14 C16 1.529(4)
C15 C16 1.526(4)
C16 C17 1.544(4)
C17 C18 1.354(3)
C17 N5 1.364(3)
N5 Li2 1.982(5)
